data_7153117
loop_
_publ_author_name
'Zou, Gong-Feng'
'Pan, Feng'
'Liao, Wei-Wei'

_publ_section_title
;
 Lewis base catalyzed asymmetric substitution/Diels-Alder cascade
 reaction: a rapid and efficient construction of enantioenriched diverse
 tricyclic heterocycles.
;
_journal_issue 41
_journal_name_full 'Organic &amp; biomolecular chemistry'
_journal_page_first 7080
_journal_page_last 7083
_journal_paper_doi 10.1039/c3ob41454j
_journal_volume 11
_journal_year 2013
_chemical_absolute_configuration unk
_chemical_formula_moiety 'C23 H22 Br N O5 S'
_chemical_formula_sum 'C23 H22 Br N O5 S'
_chemical_formula_weight 504.39
_chemical_name_systematic
; 
 ? 
;
_space_group_IT_number 19
_symmetry_cell_setting orthorhombic
_symmetry_space_group_name_Hall 'P 2ac 2ab'
_symmetry_space_group_name_H-M 'P 21 21 21'
_atom_sites_solution_hydrogens geom
_atom_sites_solution_primary direct
_atom_sites_solution_secondary difmap
_audit_creation_method SHELXL-97
_cell_angle_alpha 90.00
_cell_angle_beta 90.00
_cell_angle_gamma 90.00
_cell_formula_units_Z 4
_cell_length_a 7.7952(16)
_cell_length_b 13.733(3)
_cell_length_c 21.171(4)
_cell_measurement_reflns_used 16634
_cell_measurement_temperature 291(2)
_cell_measurement_theta_max 27.45
_cell_measurement_theta_min 3.01
_cell_volume 2266.4(8)
_computing_cell_refinement RAPID-AUTO
_computing_data_collection 'RAPID-AUTO (Rigaku Corporation, 1998)'
_computing_data_reduction 'CrystalStructure (Rigaku/MSC and Rigaku Corporation, 2002)'
_computing_molecular_graphics 'SHELXTL (Sheldrick, 2008)'
_computing_publication_material SHELXL-97
_computing_structure_refinement 'SHELXL-97 (Sheldrick, 2008)'
_computing_structure_solution 'SHELXS-97 (Sheldrick, 2008)'
_diffrn_ambient_temperature 291(2)
_diffrn_measured_fraction_theta_full 0.997
_diffrn_measured_fraction_theta_max 0.997
_diffrn_measurement_device_type 'Rigaku RAXIS-RAPID'
_diffrn_measurement_method '\w scans'
_diffrn_radiation_monochromator graphite
_diffrn_radiation_source 'fine-focus sealed tube'
_diffrn_radiation_type MoK\a
_diffrn_radiation_wavelength 0.71073
_diffrn_reflns_av_R_equivalents 0.0416
_diffrn_reflns_av_sigmaI/netI 0.0508
_diffrn_reflns_limit_h_max 9
_diffrn_reflns_limit_h_min -10
_diffrn_reflns_limit_k_max 17
_diffrn_reflns_limit_k_min -17
_diffrn_reflns_limit_l_max 27
_diffrn_reflns_limit_l_min -27
_diffrn_reflns_number 21522
_diffrn_reflns_theta_full 27.47
_diffrn_reflns_theta_max 27.47
_diffrn_reflns_theta_min 3.00
_exptl_absorpt_coefficient_mu 1.940
_exptl_absorpt_correction_T_max 0.5837
_exptl_absorpt_correction_T_min 0.4776
_exptl_absorpt_correction_type multi-scan
_exptl_crystal_colour colorless
_exptl_crystal_density_diffrn 1.478
_exptl_crystal_density_method 'not measured'
_exptl_crystal_description block
_exptl_crystal_F_000 1032
_exptl_crystal_size_max 0.45
_exptl_crystal_size_mid 0.32
_exptl_crystal_size_min 0.31
_refine_diff_density_max 0.724
_refine_diff_density_min -0.408
_refine_diff_density_rms 0.051
_refine_ls_abs_structure_details 'Flack H D (1983), Acta Cryst. A39, 876-881'
_refine_ls_abs_structure_Flack 0.008(7)
_refine_ls_extinction_method none
_refine_ls_goodness_of_fit_ref 1.039
_refine_ls_hydrogen_treatment constr
_refine_ls_matrix_type full
_refine_ls_number_parameters 282
_refine_ls_number_reflns 5156
_refine_ls_number_restraints 0
_refine_ls_restrained_S_all 1.039
_refine_ls_R_factor_all 0.0475
_refine_ls_R_factor_gt 0.0357
_refine_ls_shift/su_max 0.005
_refine_ls_shift/su_mean 0.000
_refine_ls_structure_factor_coef Fsqd
_refine_ls_weighting_details 'calc w=1/[\s^2^(Fo^2^)+(0.0475P)^2^+0.0000P] where P=(Fo^2^+2Fc^2^)/3'
_refine_ls_weighting_scheme calc
_refine_ls_wR_factor_gt 0.0870
_refine_ls_wR_factor_ref 0.0922
_reflns_number_gt 4218
_reflns_number_total 5156
_reflns_threshold_expression >2sigma(I)
_cod_data_source_file c3ob41454j.txt
_cod_data_source_block lzou
_cod_original_sg_symbol_H-M P2(1)2(1)2(1)
_cod_database_code 7153117

loop_
_symmetry_equiv_pos_as_xyz
'x, y, z'
'-x+1/2, -y, z+1/2'
'-x, y+1/2, -z+1/2'
'x+1/2, -y+1/2, -z'

loop_
_atom_site_label
_atom_site_type_symbol
_atom_site_fract_x
_atom_site_fract_y
_atom_site_fract_z
_atom_site_U_iso_or_equiv
_atom_site_adp_type
_atom_site_occupancy
_atom_site_symmetry_multiplicity
_atom_site_calc_flag
_atom_site_refinement_flags
Br1 Br 1.07342(4) 0.53558(3) 0.016724(17) 0.06592(13) Uani 1 1 d .
C1 C 1.2009(6) 0.5283(4) 0.3614(2) 0.0981(14) Uani 1 1 d .
H1A H 1.2447 0.5835 0.3841 0.147 Uiso 1 1 calc R
H1B H 1.2922 0.4983 0.3380 0.147 Uiso 1 1 calc R
H1C H 1.1540 0.4821 0.3907 0.147 Uiso 1 1 calc R
C2 C 1.0621(5) 0.5613(2) 0.31631(16) 0.0609(8) Uani 1 1 d .
C3 C 1.1044(4) 0.6018(3) 0.25751(16) 0.0595(8) Uani 1 1 d .
H3 H 1.2192 0.6084 0.2463 0.071 Uiso 1 1 calc R
C4 C 0.9794(4) 0.6317(2) 0.21631(13) 0.0478(7) Uani 1 1 d .
H4 H 1.0096 0.6572 0.1772 0.057 Uiso 1 1 calc R
C5 C 0.8082(4) 0.62405(19) 0.23299(12) 0.0408(6) Uani 1 1 d .
C6 C 0.7638(4) 0.5853(2) 0.29165(12) 0.0518(7) Uani 1 1 d .
H6 H 0.6492 0.5805 0.3035 0.062 Uiso 1 1 calc R
C7 C 0.8913(5) 0.5540(3) 0.33194(14) 0.0634(9) Uani 1 1 d .
H7 H 0.8611 0.5274 0.3708 0.076 Uiso 1 1 calc R
C8 C 0.5139(4) 0.4848(2) 0.17079(12) 0.0450(6) Uani 1 1 d .
H8A H 0.3970 0.5005 0.1827 0.054 Uiso 1 1 calc R
H8B H 0.5782 0.4671 0.2083 0.054 Uiso 1 1 calc R
C9 C 0.5184(3) 0.40577(19) 0.12299(12) 0.0390(6) Uani 1 1 d .
C10 C 0.4984(4) 0.2974(2) 0.13586(14) 0.0513(7) Uani 1 1 d .
H10 H 0.5121 0.2651 0.1741 0.062 Uiso 1 1 calc R
C11 C 0.4574(4) 0.2594(2) 0.08071(15) 0.0551(8) Uani 1 1 d .
H11 H 0.4382 0.1940 0.0720 0.066 Uiso 1 1 calc R
C12 C 0.4474(4) 0.3430(2) 0.03444(14) 0.0515(7) Uani 1 1 d .
H12 H 0.3744 0.3315 -0.0025 0.062 Uiso 1 1 calc R
C13 C 0.6313(4) 0.37683(19) 0.01931(12) 0.0477(7) Uani 1 1 d .
H13A H 0.6321 0.4260 -0.0136 0.057 Uiso 1 1 calc R
H13B H 0.7033 0.3227 0.0065 0.057 Uiso 1 1 calc R
C14 C 0.6893(3) 0.41934(17) 0.08340(11) 0.0344(5) Uani 1 1 d .
C15 C 0.8389(4) 0.36207(19) 0.11087(13) 0.0453(6) Uani 1 1 d .
C16 C 1.0331(6) 0.3517(3) 0.19656(19) 0.0805(12) Uani 1 1 d .
H16A H 1.0252 0.2821 0.1933 0.121 Uiso 1 1 calc R
H16B H 1.0387 0.3700 0.2403 0.121 Uiso 1 1 calc R
H16C H 1.1347 0.3737 0.1753 0.121 Uiso 1 1 calc R
C17 C 0.7247(3) 0.53164(17) 0.08942(10) 0.0318(5) Uani 1 1 d .
H17 H 0.8393 0.5400 0.1076 0.038 Uiso 1 1 calc R
C18 C 0.7182(3) 0.58806(18) 0.02825(11) 0.0374(5) Uani 1 1 d .
C19 C 0.5684(4) 0.6317(2) 0.00657(13) 0.0487(6) Uani 1 1 d .
H19 H 0.4683 0.6275 0.0303 0.058 Uiso 1 1 calc R
C20 C 0.5680(6) 0.6822(2) -0.05114(16) 0.0660(9) Uani 1 1 d .
H20 H 0.4678 0.7114 -0.0657 0.079 Uiso 1 1 calc R
C21 C 0.7166(6) 0.6883(3) -0.08608(16) 0.0721(10) Uani 1 1 d .
H21 H 0.7158 0.7222 -0.1241 0.087 Uiso 1 1 calc R
C22 C 0.8649(5) 0.6457(2) -0.06607(14) 0.0609(9) Uani 1 1 d .
H22 H 0.9646 0.6502 -0.0900 0.073 Uiso 1 1 calc R
C23 C 0.8637(4) 0.5953(2) -0.00919(13) 0.0446(6) Uani 1 1 d .
N1 N 0.5959(3) 0.56669(14) 0.13712(9) 0.0363(5) Uani 1 1 d .
O1 O 0.7202(3) 0.73244(13) 0.13877(9) 0.0542(5) Uani 1 1 d .
O2 O 0.4976(3) 0.68453(16) 0.21613(10) 0.0558(5) Uani 1 1 d .
O3 O 0.3925(3) 0.42176(14) 0.07510(10) 0.0487(5) Uani 1 1 d .
O4 O 0.9083(4) 0.29440(18) 0.08638(13) 0.0812(8) Uani 1 1 d .
O5 O 0.8820(3) 0.39623(15) 0.16736(9) 0.0544(5) Uani 1 1 d .
S1 S 0.64706(9) 0.66163(5) 0.18018(3) 0.04049(15) Uani 1 1 d .

loop_
_atom_site_aniso_label
_atom_site_aniso_U_11
_atom_site_aniso_U_22
_atom_site_aniso_U_33
_atom_site_aniso_U_23
_atom_site_aniso_U_13
_atom_site_aniso_U_12
Br1 0.04364(17) 0.0809(2) 0.0732(2) 0.0083(2) 0.01969(15) 0.01188(16)
C1 0.085(3) 0.116(4) 0.093(3) -0.004(3) -0.038(2) 0.009(3)
C2 0.061(2) 0.0585(18) 0.0631(17) -0.0141(15) -0.0160(17) 0.0031(16)
C3 0.0430(19) 0.066(2) 0.0699(19) -0.0201(17) -0.0003(14) -0.0048(14)
C4 0.0454(17) 0.0509(16) 0.0473(14) -0.0076(13) 0.0067(12) -0.0067(12)
C5 0.0424(15) 0.0408(13) 0.0392(12) -0.0125(12) 0.0044(11) -0.0050(11)
C6 0.0516(18) 0.0634(18) 0.0404(13) -0.0106(14) 0.0062(13) -0.0120(14)
C7 0.078(3) 0.070(2) 0.0417(15) -0.0026(15) -0.0025(14) -0.0107(18)
C8 0.0436(15) 0.0486(15) 0.0429(13) -0.0087(12) 0.0158(11) -0.0104(12)
C9 0.0394(15) 0.0376(13) 0.0400(12) -0.0027(12) -0.0013(11) -0.0066(11)
C10 0.0597(18) 0.0436(15) 0.0508(16) 0.0009(14) -0.0043(14) -0.0142(14)
C11 0.065(2) 0.0349(13) 0.0652(17) -0.0021(14) -0.0113(16) -0.0127(14)
C12 0.0616(19) 0.0412(14) 0.0516(15) -0.0111(13) -0.0202(13) -0.0022(14)
C13 0.072(2) 0.0374(13) 0.0340(11) -0.0070(12) -0.0056(13) 0.0047(13)
C14 0.0352(13) 0.0322(11) 0.0359(11) -0.0030(10) 0.0005(10) 0.0027(10)
C15 0.0482(16) 0.0362(13) 0.0514(15) 0.0001(12) -0.0047(13) 0.0035(12)
C16 0.080(3) 0.062(2) 0.099(3) 0.009(2) -0.047(2) 0.0105(19)
C17 0.0318(12) 0.0331(11) 0.0305(10) -0.0028(11) 0.0024(9) 0.0006(10)
C18 0.0418(14) 0.0327(12) 0.0377(12) 0.0006(11) -0.0004(10) 0.0028(10)
C19 0.0514(16) 0.0457(14) 0.0491(14) 0.0010(13) -0.0061(13) 0.0072(13)
C20 0.083(3) 0.0529(18) 0.0625(19) 0.0070(16) -0.0239(19) 0.0157(18)
C21 0.108(3) 0.056(2) 0.0524(17) 0.0203(16) -0.001(2) 0.005(2)
C22 0.079(2) 0.0583(19) 0.0458(15) 0.0099(15) 0.0151(15) -0.0041(17)
C23 0.0490(15) 0.0417(13) 0.0432(13) 0.0035(12) 0.0042(12) 0.0029(12)
N1 0.0383(12) 0.0326(10) 0.0381(10) -0.0097(9) 0.0064(9) -0.0032(8)
O1 0.0706(14) 0.0359(10) 0.0562(11) 0.0025(9) 0.0035(10) -0.0072(9)
O2 0.0462(12) 0.0603(12) 0.0609(12) -0.0250(10) 0.0057(10) 0.0079(9)
O3 0.0439(12) 0.0415(9) 0.0607(11) -0.0069(9) -0.0120(9) 0.0005(8)
O4 0.0815(18) 0.0600(13) 0.1022(18) -0.0293(14) -0.0242(15) 0.0348(14)
O5 0.0619(14) 0.0507(11) 0.0505(10) 0.0042(10) -0.0180(9) 0.0083(10)
S1 0.0424(4) 0.0358(3) 0.0433(3) -0.0103(3) 0.0041(3) -0.0010(3)

loop_
_atom_type_symbol
_atom_type_description
_atom_type_scat_dispersion_real
_atom_type_scat_dispersion_imag
_atom_type_scat_source
C C 0.0033 0.0016 'International Tables Vol C Tables 4.2.6.8 and 6.1.1.4'
H H 0.0000 0.0000 'International Tables Vol C Tables 4.2.6.8 and 6.1.1.4'
N N 0.0061 0.0033 'International Tables Vol C Tables 4.2.6.8 and 6.1.1.4'
O O 0.0106 0.0060 'International Tables Vol C Tables 4.2.6.8 and 6.1.1.4'
S S 0.1246 0.1234 'International Tables Vol C Tables 4.2.6.8 and 6.1.1.4'
Br Br -0.2901 2.4595 'International Tables Vol C Tables 4.2.6.8 and 6.1.1.4'

loop_
_geom_angle_atom_site_label_1
_geom_angle_atom_site_label_2
_geom_angle_atom_site_label_3
_geom_angle
C2 C1 H1A 109.5
C2 C1 H1B 109.5
H1A C1 H1B 109.5
C2 C1 H1C 109.5
H1A C1 H1C 109.5
H1B C1 H1C 109.5
C7 C2 C3 118.0(3)
C7 C2 C1 121.3(4)
C3 C2 C1 120.7(4)
C4 C3 C2 121.1(3)
C4 C3 H3 119.5
C2 C3 H3 119.5
C3 C4 C5 120.0(3)
C3 C4 H4 120.0
C5 C4 H4 120.0
C4 C5 C6 119.7(3)
C4 C5 S1 120.3(2)
C6 C5 S1 120.1(2)
C7 C6 C5 119.4(3)
C7 C6 H6 120.3
C5 C6 H6 120.3
C2 C7 C6 121.8(3)
C2 C7 H7 119.1
C6 C7 H7 119.1
N1 C8 C9 102.6(2)
N1 C8 H8A 111.3
C9 C8 H8A 111.3
N1 C8 H8B 111.3
C9 C8 H8B 111.3
H8A C8 H8B 109.2
O3 C9 C8 110.8(2)
O3 C9 C10 102.0(2)
C8 C9 C10 126.2(2)
O3 C9 C14 100.60(18)
C8 C9 C14 107.1(2)
C10 C9 C14 107.2(2)
C11 C10 C9 104.7(3)
C11 C10 H10 127.7
C9 C10 H10 127.7
C10 C11 C12 106.6(2)
C10 C11 H11 126.7
C12 C11 H11 126.7
O3 C12 C11 101.4(2)
O3 C12 C13 100.0(2)
C11 C12 C13 108.4(3)
O3 C12 H12 115.1
C11 C12 H12 115.1
C13 C12 H12 115.1
C12 C13 C14 101.8(2)
C12 C13 H13A 111.4
C14 C13 H13A 111.4
C12 C13 H13B 111.4
C14 C13 H13B 111.4
H13A C13 H13B 109.3
C15 C14 C13 111.4(2)
C15 C14 C17 110.0(2)
C13 C14 C17 119.6(2)
C15 C14 C9 112.4(2)
C13 C14 C9 100.0(2)
C17 C14 C9 102.70(19)
O4 C15 O5 123.5(3)
O4 C15 C14 125.7(3)
O5 C15 C14 110.8(2)
O5 C16 H16A 109.5
O5 C16 H16B 109.5
H16A C16 H16B 109.5
O5 C16 H16C 109.5
H16A C16 H16C 109.5
H16B C16 H16C 109.5
N1 C17 C18 112.92(19)
N1 C17 C14 104.57(18)
C18 C17 C14 115.34(19)
N1 C17 H17 107.9
C18 C17 H17 107.9
C14 C17 H17 107.9
C23 C18 C19 117.9(2)
C23 C18 C17 119.9(2)
C19 C18 C17 122.2(2)
C18 C19 C20 120.1(3)
C18 C19 H19 119.9
C20 C19 H19 119.9
C21 C20 C19 119.7(3)
C21 C20 H20 120.1
C19 C20 H20 120.1
C22 C21 C20 121.3(3)
C22 C21 H21 119.3
C20 C21 H21 119.3
C21 C22 C23 118.6(3)
C21 C22 H22 120.7
C23 C22 H22 120.7
C18 C23 C22 122.4(3)
C18 C23 Br1 120.35(19)
C22 C23 Br1 117.2(2)
C8 N1 C17 111.69(19)
C8 N1 S1 116.25(16)
C17 N1 S1 117.76(16)
C9 O3 C12 95.98(19)
C15 O5 C16 115.8(3)
O2 S1 O1 120.22(14)
O2 S1 N1 105.87(12)
O1 S1 N1 107.29(11)
O2 S1 C5 107.98(13)
O1 S1 C5 107.75(13)
N1 S1 C5 107.07(12)

loop_
_geom_bond_atom_site_label_1
_geom_bond_atom_site_label_2
_geom_bond_distance
Br1 C23 1.909(3)
C1 C2 1.513(5)
C1 H1A 0.9600
C1 H1B 0.9600
C1 H1C 0.9600
C2 C7 1.375(5)
C2 C3 1.403(5)
C3 C4 1.371(4)
C3 H3 0.9300
C4 C5 1.384(4)
C4 H4 0.9300
C5 C6 1.395(4)
C5 S1 1.759(3)
C6 C7 1.378(5)
C6 H6 0.9300
C7 H7 0.9300
C8 N1 1.477(3)
C8 C9 1.484(4)
C8 H8A 0.9700
C8 H8B 0.9700
C9 O3 1.428(3)
C9 C10 1.521(4)
C9 C14 1.585(4)
C10 C11 1.318(4)
C10 H10 0.9300
C11 C12 1.511(4)
C11 H11 0.9300
C12 O3 1.447(3)
C12 C13 1.540(5)
C12 H12 0.9800
C13 C14 1.545(3)
C13 H13A 0.9700
C13 H13B 0.9700
C14 C15 1.522(4)
C14 C17 1.572(3)
C15 O4 1.194(4)
C15 O5 1.328(3)
C16 O5 1.464(4)
C16 H16A 0.9600
C16 H16B 0.9600
C16 H16C 0.9600
C17 N1 1.503(3)
C17 C18 1.510(3)
C17 H17 0.9800
C18 C23 1.388(4)
C18 C19 1.391(4)
C19 C20 1.405(4)
C19 H19 0.9300
C20 C21 1.377(6)
C20 H20 0.9300
C21 C22 1.364(5)
C21 H21 0.9300
C22 C23 1.389(4)
C22 H22 0.9300
N1 S1 1.640(2)
O1 S1 1.428(2)
O2 S1 1.426(2)

loop_
_geom_torsion_atom_site_label_1
_geom_torsion_atom_site_label_2
_geom_torsion_atom_site_label_3
_geom_torsion_atom_site_label_4
_geom_torsion
C7 C2 C3 C4 -1.1(5)
C1 C2 C3 C4 179.9(3)
C2 C3 C4 C5 1.3(5)
C3 C4 C5 C6 -0.3(4)
C3 C4 C5 S1 -179.6(2)
C4 C5 C6 C7 -0.7(4)
S1 C5 C6 C7 178.5(2)
C3 C2 C7 C6 0.0(5)
C1 C2 C7 C6 179.0(4)
C5 C6 C7 C2 0.9(5)
N1 C8 C9 O3 -74.8(3)
N1 C8 C9 C10 161.6(3)
N1 C8 C9 C14 34.1(3)
O3 C9 C10 C11 33.7(3)
C8 C9 C10 C11 160.9(3)
C14 C9 C10 C11 -71.5(3)
C9 C10 C11 C12 -1.4(4)
C10 C11 C12 O3 -30.8(3)
C10 C11 C12 C13 73.9(3)
O3 C12 C13 C14 38.6(2)
C11 C12 C13 C14 -67.1(3)
C12 C13 C14 C15 116.3(2)
C12 C13 C14 C17 -113.7(2)
C12 C13 C14 C9 -2.7(2)
O3 C9 C14 C15 -152.6(2)
C8 C9 C14 C15 91.5(3)
C10 C9 C14 C15 -46.5(3)
O3 C9 C14 C13 -34.4(2)
C8 C9 C14 C13 -150.2(2)
C10 C9 C14 C13 71.8(2)
O3 C9 C14 C17 89.2(2)
C8 C9 C14 C17 -26.6(3)
C10 C9 C14 C17 -164.6(2)
C13 C14 C15 O4 1.9(4)
C17 C14 C15 O4 -133.0(3)
C9 C14 C15 O4 113.3(3)
C13 C14 C15 O5 -176.9(2)
C17 C14 C15 O5 48.2(3)
C9 C14 C15 O5 -65.6(3)
C15 C14 C17 N1 -111.6(2)
C13 C14 C17 N1 117.7(2)
C9 C14 C17 N1 8.3(2)
C15 C14 C17 C18 123.8(2)
C13 C14 C17 C18 -6.9(3)
C9 C14 C17 C18 -116.4(2)
N1 C17 C18 C23 153.2(2)
C14 C17 C18 C23 -86.6(3)
N1 C17 C18 C19 -28.6(3)
C14 C17 C18 C19 91.6(3)
C23 C18 C19 C20 -0.8(4)
C17 C18 C19 C20 -179.0(3)
C18 C19 C20 C21 -0.1(5)
C19 C20 C21 C22 0.5(5)
C20 C21 C22 C23 0.0(5)
C19 C18 C23 C22 1.3(4)
C17 C18 C23 C22 179.6(3)
C19 C18 C23 Br1 -179.07(19)
C17 C18 C23 Br1 -0.8(3)
C21 C22 C23 C18 -1.0(5)
C21 C22 C23 Br1 179.4(3)
C9 C8 N1 C17 -29.6(3)
C9 C8 N1 S1 -168.64(17)
C18 C17 N1 C8 139.0(2)
C14 C17 N1 C8 12.9(3)
C18 C17 N1 S1 -82.6(2)
C14 C17 N1 S1 151.21(16)
C8 C9 O3 C12 172.7(2)
C10 C9 O3 C12 -50.7(2)
C14 C9 O3 C12 59.6(2)
C11 C12 O3 C9 49.5(2)
C13 C12 O3 C9 -61.7(2)
O4 C15 O5 C16 5.6(5)
C14 C15 O5 C16 -175.5(3)
C8 N1 S1 O2 -49.2(2)
C17 N1 S1 O2 174.34(18)
C8 N1 S1 O1 -178.7(2)
C17 N1 S1 O1 44.8(2)
C8 N1 S1 C5 65.9(2)
C17 N1 S1 C5 -70.63(19)
C4 C5 S1 O2 -156.0(2)
C6 C5 S1 O2 24.7(3)
C4 C5 S1 O1 -24.8(3)
C6 C5 S1 O1 156.0(2)
C4 C5 S1 N1 90.4(2)
C6 C5 S1 N1 -88.9(2)
